data_2237997
loop_
_publ_author_name
'Jagadeesan, G.'
'Kathirvelan, D.'
'Haribabu, J.'
'Reddy, B. S. R.'
'Sethusankar, K.'

_publ_section_title
;
 1'-(1,3-Diphenyl-1<i>H</i>-pyrazol-4-yl)-2',3',5',6',7',7a'-hexahydro-1'<i>H</i>-dispiro[acenaphthylene-1,3'-pyrrolizine-2',3''-chromane]-2,4''(1<i>H</i>)-dione
;
_journal_coeditor_code RK2396
_journal_issue 5
_journal_name_full 'Acta Crystallographica Section E'
_journal_page_first o711
_journal_paper_doi 10.1107/S1600536813009562
_journal_volume 69
_journal_year 2013
_chemical_formula_iupac 'C41 H31 N3 O3'
_chemical_formula_moiety 'C41 H31 N3 O3'
_chemical_formula_sum 'C41 H31 N3 O3'
_chemical_formula_weight 613.69
_chemical_name_systematic
1'-(1,3-Diphenyl-1<i>H</i>-pyrazol-4-yl)-2',3',5',6',7',7a'-hexahydro-1'<i>H</i>-dispiro[acenaphthylene-1,3'-pyrrolizine-2',3''-chromane]-2,4''(1<i>H</i>)-dione
_space_group_IT_number 2
_symmetry_cell_setting triclinic
_symmetry_space_group_name_Hall '-P 1'
_symmetry_space_group_name_H-M 'P -1'
_atom_sites_solution_hydrogens geom
_atom_sites_solution_primary direct
_atom_sites_solution_secondary difmap
_audit_creation_method SHELXL97
_cell_angle_alpha 114.365(2)
_cell_angle_beta 96.960(2)
_cell_angle_gamma 92.281(2)
_cell_formula_units_Z 2
_cell_length_a 10.0183(4)
_cell_length_b 12.7374(5)
_cell_length_c 13.2489(5)
_cell_measurement_reflns_used 9207
_cell_measurement_temperature 295(2)
_cell_measurement_theta_max 30.93
_cell_measurement_theta_min 2.06
_cell_volume 1521.17(11)
_computing_cell_refinement '<i>SAINT</i> (Bruker, 2008)'
_computing_data_collection '<i>APEX2</i> (Bruker, 2008)'
_computing_data_reduction '<i>SAINT</i> (Bruker, 2008)'
_computing_molecular_graphics '<i>ORTEP-3 for Windows</i> (Farrugia, 2012)'
_computing_publication_material '<i>SHELXL97</i> (Sheldrick, 2008)  and <i>PLATON</i> (Spek, 2009)'
_computing_structure_refinement '<i>SHELXL97</i> (Sheldrick, 2008)'
_computing_structure_solution '<i>SHELXS97</i> (Sheldrick, 2008)'
_diffrn_ambient_temperature 295(2)
_diffrn_measured_fraction_theta_full 0.988
_diffrn_measured_fraction_theta_max 0.954
_diffrn_measurement_device_type 'Bruker Kappa APEXII CCD'
_diffrn_measurement_method '\w scans'
_diffrn_radiation_monochromator graphite
_diffrn_radiation_source 'fine--focus sealed tube'
_diffrn_radiation_type MoK\a
_diffrn_radiation_wavelength 0.71073
_diffrn_reflns_av_R_equivalents 0.0356
_diffrn_reflns_av_sigmaI/netI 0.0479
_diffrn_reflns_limit_h_max 14
_diffrn_reflns_limit_h_min -14
_diffrn_reflns_limit_k_max 17
_diffrn_reflns_limit_k_min -18
_diffrn_reflns_limit_l_max 18
_diffrn_reflns_limit_l_min -19
_diffrn_reflns_number 32812
_diffrn_reflns_theta_full 25.00
_diffrn_reflns_theta_max 30.93
_diffrn_reflns_theta_min 2.06
_exptl_absorpt_coefficient_mu 0.085
_exptl_absorpt_correction_T_max 0.9832
_exptl_absorpt_correction_T_min 0.9749
_exptl_absorpt_correction_type multi-scan
_exptl_absorpt_process_details '(<i>SADABS</i>; Bruker, 2008)'
_exptl_crystal_colour colourless
_exptl_crystal_density_diffrn 1.340
_exptl_crystal_density_method 'not measured'
_exptl_crystal_description block
_exptl_crystal_F_000 644
_exptl_crystal_size_max 0.30
_exptl_crystal_size_mid 0.25
_exptl_crystal_size_min 0.20
_refine_diff_density_max 0.464
_refine_diff_density_min -0.319
_refine_ls_goodness_of_fit_ref 1.005
_refine_ls_hydrogen_treatment constr
_refine_ls_matrix_type full
_refine_ls_number_parameters 424
_refine_ls_number_reflns 9207
_refine_ls_number_restraints 0
_refine_ls_restrained_S_all 1.005
_refine_ls_R_factor_all 0.1144
_refine_ls_R_factor_gt 0.0546
_refine_ls_shift/su_max 0.000
_refine_ls_shift/su_mean 0.000
_refine_ls_structure_factor_coef Fsqd
_refine_ls_weighting_details 'calc w=1/[\s^2^(Fo^2^)+(0.0652P)^2^+0.4938P] where P=(Fo^2^+2Fc^2^)/3'
_refine_ls_weighting_scheme calc
_refine_ls_wR_factor_gt 0.1291
_refine_ls_wR_factor_ref 0.1655
_reflns_number_gt 5094
_reflns_number_total 9207
_reflns_threshold_expression I>2\s(I)
_cod_data_source_file rk2396.cif
_cod_data_source_block I
_cod_database_code 2237997
_cod_database_fobs_code 2237997

loop_
_symmetry_equiv_pos_as_xyz
'x, y, z'
'-x, -y, -z'

loop_
_atom_site_type_symbol
_atom_site_label
_atom_site_fract_x
_atom_site_fract_y
_atom_site_fract_z
_atom_site_U_iso_or_equiv
_atom_site_adp_type
_atom_site_calc_flag
_atom_site_refinement_flags
_atom_site_occupancy
_atom_site_symmetry_multiplicity
C C1 -0.1153(2) 0.41978(18) 0.78887(17) 0.0533(5) Uani d . 1 1
H H1 -0.0616 0.4537 0.7557 0.064 Uiso calc R 1 1
C C2 -0.1402(3) 0.4823(2) 0.89637(18) 0.0632(6) Uani d . 1 1
H H2 -0.1034 0.5590 0.9355 0.076 Uiso calc R 1 1
C C3 -0.2181(3) 0.4336(2) 0.94646(19) 0.0736(7) Uani d . 1 1
H H3 -0.2341 0.4764 1.0193 0.088 Uiso calc R 1 1
C C4 -0.2722(3) 0.3214(2) 0.8885(2) 0.0794(8) Uani d . 1 1
H H4 -0.3255 0.2880 0.9223 0.095 Uiso calc R 1 1
C C5 -0.2492(3) 0.2568(2) 0.78067(18) 0.0643(6) Uani d . 1 1
H H5 -0.2865 0.1803 0.7420 0.077 Uiso calc R 1 1
C C6 -0.1705(2) 0.30644(16) 0.73071(15) 0.0437(4) Uani d . 1 1
C C7 -0.09357(19) 0.27729(16) 0.54960(15) 0.0425(4) Uani d . 1 1
H H7 -0.0573 0.3524 0.5680 0.051 Uiso calc R 1 1
C C8 -0.10027(17) 0.18514(15) 0.44788(14) 0.0372(4) Uani d . 1 1
C C9 -0.16394(18) 0.09198(15) 0.46325(15) 0.0403(4) Uani d . 1 1
C C10 -0.20193(19) -0.02968(16) 0.38356(15) 0.0428(4) Uani d . 1 1
C C11 -0.1185(2) -0.09176(17) 0.30846(17) 0.0525(5) Uani d . 1 1
H H11 -0.0359 -0.0560 0.3081 0.063 Uiso calc R 1 1
C C12 -0.1555(3) -0.20514(19) 0.2345(2) 0.0686(6) Uani d . 1 1
H H12 -0.0981 -0.2455 0.1847 0.082 Uiso calc R 1 1
C C13 -0.2772(3) -0.2589(2) 0.2341(2) 0.0758(7) Uani d . 1 1
H H13 -0.3030 -0.3354 0.1834 0.091 Uiso calc R 1 1
C C14 -0.3603(3) -0.1999(2) 0.3083(2) 0.0711(7) Uani d . 1 1
H H14 -0.4423 -0.2368 0.3084 0.085 Uiso calc R 1 1
C C15 -0.3240(2) -0.08581(18) 0.38343(18) 0.0553(5) Uani d . 1 1
H H15 -0.3811 -0.0466 0.4339 0.066 Uiso calc R 1 1
C C16 -0.06665(17) 0.18964(14) 0.34183(13) 0.0349(4) Uani d . 1 1
H H16 -0.1214 0.1255 0.2785 0.042 Uiso calc R 1 1
C C17 0.08327(16) 0.18237(13) 0.32134(13) 0.0320(3) Uani d . 1 1
C C18 0.11508(16) 0.29091(13) 0.29340(13) 0.0323(3) Uani d . 1 1
C C19 -0.0864(2) 0.2779(2) 0.15276(16) 0.0521(5) Uani d . 1 1
H H19A -0.0823 0.1948 0.1179 0.063 Uiso calc R 1 1
H H19B -0.0498 0.3122 0.1075 0.063 Uiso calc R 1 1
C C20 -0.2280(2) 0.3075(3) 0.1699(2) 0.0799(8) Uani d . 1 1
H H20A -0.2928 0.2529 0.1082 0.096 Uiso calc R 1 1
H H20B -0.2389 0.3849 0.1752 0.096 Uiso calc R 1 1
C C21 -0.2478(2) 0.3008(2) 0.27781(18) 0.0551(5) Uani d . 1 1
H H21A -0.3012 0.2294 0.2632 0.066 Uiso calc R 1 1
H H21B -0.2932 0.3657 0.3235 0.066 Uiso calc R 1 1
C C22 -0.10583(17) 0.30447(15) 0.33630(14) 0.0374(4) Uani d . 1 1
H H22 -0.0921 0.3673 0.4120 0.045 Uiso calc R 1 1
C C23 0.10449(18) 0.07340(14) 0.22056(14) 0.0366(4) Uani d . 1 1
C C24 0.24610(18) 0.04615(14) 0.21767(15) 0.0396(4) Uani d . 1 1
C C25 0.2856(2) -0.03313(16) 0.11913(18) 0.0526(5) Uani d . 1 1
H H25 0.2201 -0.0770 0.0582 0.063 Uiso calc R 1 1
C C26 0.4192(2) -0.04729(19) 0.1109(2) 0.0639(6) Uani d . 1 1
H H26 0.4444 -0.0996 0.0445 0.077 Uiso calc R 1 1
C C27 0.5164(2) 0.0169(2) 0.2020(2) 0.0649(6) Uani d . 1 1
H H27 0.6071 0.0071 0.1965 0.078 Uiso calc R 1 1
C C28 0.4813(2) 0.09427(18) 0.29976(19) 0.0547(5) Uani d . 1 1
H H28 0.5475 0.1365 0.3607 0.066 Uiso calc R 1 1
C C29 0.34599(19) 0.10968(15) 0.30785(16) 0.0416(4) Uani d . 1 1
C C30 0.17775(17) 0.18192(15) 0.42002(14) 0.0383(4) Uani d . 1 1
H H30A 0.1633 0.2464 0.4882 0.046 Uiso calc R 1 1
H H30B 0.1568 0.1109 0.4280 0.046 Uiso calc R 1 1
C C31 0.20696(17) 0.28246(14) 0.20732(14) 0.0349(4) Uani d . 1 1
C C32 0.2028(2) 0.21023(16) 0.09670(15) 0.0429(4) Uani d . 1 1
H H32 0.1360 0.1485 0.0607 0.051 Uiso calc R 1 1
C C33 0.3023(2) 0.23111(19) 0.03788(17) 0.0535(5) Uani d . 1 1
H H33 0.3003 0.1810 -0.0370 0.064 Uiso calc R 1 1
C C34 0.4005(2) 0.3215(2) 0.0865(2) 0.0577(6) Uani d . 1 1
H H34 0.4637 0.3320 0.0447 0.069 Uiso calc R 1 1
C C35 0.40668(19) 0.39868(17) 0.19933(18) 0.0481(5) Uani d . 1 1
C C36 0.4972(2) 0.4997(2) 0.2628(2) 0.0623(6) Uani d . 1 1
H H36 0.5643 0.5191 0.2290 0.075 Uiso calc R 1 1
C C37 0.4887(2) 0.5686(2) 0.3713(2) 0.0659(6) Uani d . 1 1
H H37 0.5504 0.6338 0.4099 0.079 Uiso calc R 1 1
C C38 0.3901(2) 0.54461(17) 0.42660(18) 0.0534(5) Uani d . 1 1
H H38 0.3850 0.5931 0.5008 0.064 Uiso calc R 1 1
C C39 0.30067(18) 0.44744(14) 0.36843(15) 0.0393(4) Uani d . 1 1
C C40 0.18767(18) 0.39757(14) 0.40065(14) 0.0373(4) Uani d . 1 1
C C41 0.30899(17) 0.37581(15) 0.25702(15) 0.0379(4) Uani d . 1 1
N N1 -0.14891(16) 0.24040(13) 0.61905(12) 0.0436(4) Uani d . 1 1
N N2 -0.19339(16) 0.12621(14) 0.56655(13) 0.0459(4) Uani d . 1 1
N N3 -0.01547(14) 0.32956(12) 0.26812(11) 0.0361(3) Uani d . 1 1
O O1 0.31681(12) 0.19063(11) 0.40564(10) 0.0439(3) Uani d . 1 1
O O2 0.01396(13) 0.01606(11) 0.14478(11) 0.0511(3) Uani d . 1 1
O O3 0.15203(14) 0.43234(11) 0.49191(10) 0.0507(3) Uani d . 1 1

loop_
_atom_site_aniso_label
_atom_site_aniso_U_11
_atom_site_aniso_U_22
_atom_site_aniso_U_33
_atom_site_aniso_U_12
_atom_site_aniso_U_13
_atom_site_aniso_U_23
C1 0.0621(14) 0.0563(12) 0.0474(11) 0.0030(10) 0.0128(10) 0.0266(10)
C2 0.0849(17) 0.0556(12) 0.0506(12) 0.0100(12) 0.0129(11) 0.0230(10)
C3 0.114(2) 0.0691(15) 0.0485(13) 0.0231(15) 0.0335(13) 0.0283(12)
C4 0.116(2) 0.0733(16) 0.0641(15) 0.0083(15) 0.0459(15) 0.0349(13)
C5 0.0867(18) 0.0577(13) 0.0539(13) -0.0010(12) 0.0277(12) 0.0251(11)
C6 0.0486(11) 0.0510(10) 0.0398(10) 0.0086(9) 0.0115(8) 0.0256(8)
C7 0.0453(11) 0.0444(9) 0.0410(10) -0.0028(8) 0.0108(8) 0.0206(8)
C8 0.0335(9) 0.0406(9) 0.0402(9) -0.0006(7) 0.0071(7) 0.0199(8)
C9 0.0357(10) 0.0462(10) 0.0434(10) -0.0006(8) 0.0047(7) 0.0240(8)
C10 0.0451(11) 0.0427(9) 0.0462(10) -0.0039(8) -0.0006(8) 0.0271(8)
C11 0.0531(12) 0.0473(11) 0.0598(12) 0.0014(9) 0.0079(10) 0.0257(10)
C12 0.0844(18) 0.0481(12) 0.0704(15) 0.0061(12) 0.0121(13) 0.0221(11)
C13 0.101(2) 0.0458(12) 0.0721(17) -0.0132(13) -0.0039(15) 0.0224(12)
C14 0.0718(17) 0.0608(14) 0.0816(17) -0.0266(12) -0.0100(13) 0.0397(13)
C15 0.0515(13) 0.0581(12) 0.0623(13) -0.0097(10) 0.0008(10) 0.0349(11)
C16 0.0316(9) 0.0373(8) 0.0338(8) -0.0038(7) 0.0047(7) 0.0138(7)
C17 0.0308(8) 0.0325(8) 0.0314(8) -0.0023(6) 0.0039(6) 0.0130(6)
C18 0.0326(9) 0.0311(8) 0.0313(8) -0.0018(6) 0.0053(6) 0.0115(6)
C19 0.0418(11) 0.0764(14) 0.0397(10) 0.0079(10) 0.0046(8) 0.0261(10)
C20 0.0464(13) 0.139(2) 0.0582(14) 0.0239(15) 0.0082(11) 0.0436(16)
C21 0.0356(10) 0.0747(14) 0.0698(14) 0.0089(10) 0.0132(9) 0.0431(12)
C22 0.0356(9) 0.0424(9) 0.0384(9) 0.0043(7) 0.0108(7) 0.0196(7)
C23 0.0365(9) 0.0325(8) 0.0380(9) -0.0042(7) 0.0036(7) 0.0134(7)
C24 0.0383(10) 0.0309(8) 0.0479(10) 0.0017(7) 0.0081(8) 0.0147(7)
C25 0.0514(12) 0.0360(9) 0.0587(12) 0.0037(9) 0.0125(10) 0.0071(9)
C26 0.0581(14) 0.0501(12) 0.0764(16) 0.0165(11) 0.0256(12) 0.0146(11)
C27 0.0430(12) 0.0645(14) 0.0887(17) 0.0130(11) 0.0196(12) 0.0304(13)
C28 0.0371(11) 0.0583(12) 0.0691(14) 0.0038(9) 0.0051(10) 0.0280(11)
C29 0.0397(10) 0.0383(9) 0.0503(11) 0.0023(8) 0.0063(8) 0.0223(8)
C30 0.0355(9) 0.0416(9) 0.0383(9) -0.0013(7) 0.0031(7) 0.0184(7)
C31 0.0345(9) 0.0371(8) 0.0375(9) 0.0032(7) 0.0086(7) 0.0192(7)
C32 0.0456(11) 0.0431(9) 0.0418(10) 0.0071(8) 0.0134(8) 0.0175(8)
C33 0.0592(13) 0.0643(13) 0.0472(11) 0.0235(11) 0.0248(10) 0.0276(10)
C34 0.0461(12) 0.0742(14) 0.0745(15) 0.0148(11) 0.0298(11) 0.0466(13)
C35 0.0345(10) 0.0578(11) 0.0693(13) 0.0075(9) 0.0144(9) 0.0418(11)
C36 0.0364(11) 0.0723(15) 0.0976(19) -0.0077(10) 0.0085(11) 0.0565(15)
C37 0.0494(13) 0.0618(14) 0.0882(18) -0.0205(11) -0.0091(12) 0.0409(14)
C38 0.0507(12) 0.0460(11) 0.0600(12) -0.0131(9) -0.0089(10) 0.0252(10)
C39 0.0366(10) 0.0350(8) 0.0466(10) -0.0043(7) -0.0011(7) 0.0200(8)
C40 0.0390(10) 0.0317(8) 0.0383(9) 0.0005(7) 0.0030(7) 0.0128(7)
C41 0.0291(9) 0.0408(9) 0.0508(10) 0.0014(7) 0.0051(7) 0.0265(8)
N1 0.0486(9) 0.0462(8) 0.0400(8) -0.0010(7) 0.0120(7) 0.0212(7)
N2 0.0475(10) 0.0481(9) 0.0456(9) -0.0044(7) 0.0078(7) 0.0239(7)
N3 0.0358(8) 0.0411(7) 0.0343(7) 0.0025(6) 0.0074(6) 0.0184(6)
O1 0.0336(7) 0.0495(7) 0.0429(7) -0.0019(5) -0.0004(5) 0.0160(6)
O2 0.0429(8) 0.0481(7) 0.0444(7) -0.0081(6) 0.0019(6) 0.0042(6)
O3 0.0584(9) 0.0435(7) 0.0382(7) -0.0038(6) 0.0090(6) 0.0057(6)

loop_
_atom_type_symbol
_atom_type_description
_atom_type_scat_dispersion_real
_atom_type_scat_dispersion_imag
_atom_type_scat_source
C C 0.0033 0.0016 'International Tables Vol C Tables 4.2.6.8 and 6.1.1.4'
H H 0.0000 0.0000 'International Tables Vol C Tables 4.2.6.8 and 6.1.1.4'
N N 0.0061 0.0033 'International Tables Vol C Tables 4.2.6.8 and 6.1.1.4'
O O 0.0106 0.0060 'International Tables Vol C Tables 4.2.6.8 and 6.1.1.4'

loop_
_geom_angle_atom_site_label_1
_geom_angle_atom_site_label_2
_geom_angle_atom_site_label_3
_geom_angle
C2 C1 C6 119.47(19)
C2 C1 H1 120.3
C6 C1 H1 120.3
C3 C2 C1 121.0(2)
C3 C2 H2 119.5
C1 C2 H2 119.5
C4 C3 C2 119.2(2)
C4 C3 H3 120.4
C2 C3 H3 120.4
C3 C4 C5 121.1(2)
C3 C4 H4 119.4
C5 C4 H4 119.4
C6 C5 C4 119.4(2)
C6 C5 H5 120.3
C4 C5 H5 120.3
C5 C6 C1 119.88(18)
C5 C6 N1 119.30(18)
C1 C6 N1 120.81(16)
N1 C7 C8 108.18(16)
N1 C7 H7 125.9
C8 C7 H7 125.9
C7 C8 C9 103.82(15)
C7 C8 C16 126.18(15)
C9 C8 C16 129.38(16)
N2 C9 C8 111.49(16)
N2 C9 C10 118.38(15)
C8 C9 C10 130.12(16)
C11 C10 C15 118.20(19)
C11 C10 C9 121.91(17)
C15 C10 C9 119.88(18)
C12 C11 C10 121.2(2)
C12 C11 H11 119.4
C10 C11 H11 119.4
C11 C12 C13 119.9(2)
C11 C12 H12 120.0
C13 C12 H12 120.0
C14 C13 C12 119.8(2)
C14 C13 H13 120.1
C12 C13 H13 120.1
C13 C14 C15 120.7(2)
C13 C14 H14 119.6
C15 C14 H14 119.6
C14 C15 C10 120.1(2)
C14 C15 H15 120.0
C10 C15 H15 120.0
C8 C16 C22 110.49(13)
C8 C16 C17 117.93(14)
C22 C16 C17 105.11(12)
C8 C16 H16 107.6
C22 C16 H16 107.6
C17 C16 H16 107.6
C30 C17 C23 105.51(13)
C30 C17 C16 112.68(13)
C23 C17 C16 113.29(13)
C30 C17 C18 114.16(13)
C23 C17 C18 107.67(12)
C16 C17 C18 103.64(12)
N3 C18 C31 111.70(13)
N3 C18 C40 103.76(12)
C31 C18 C40 102.05(13)
N3 C18 C17 106.68(12)
C31 C18 C17 120.46(13)
C40 C18 C17 110.98(12)
N3 C19 C20 101.60(16)
N3 C19 H19A 111.5
C20 C19 H19A 111.5
N3 C19 H19B 111.5
C20 C19 H19B 111.5
H19A C19 H19B 109.3
C19 C20 C21 105.65(18)
C19 C20 H20A 110.6
C21 C20 H20A 110.6
C19 C20 H20B 110.6
C21 C20 H20B 110.6
H20A C20 H20B 108.7
C20 C21 C22 105.13(16)
C20 C21 H21A 110.7
C22 C21 H21A 110.7
C20 C21 H21B 110.7
C22 C21 H21B 110.7
H21A C21 H21B 108.8
N3 C22 C21 104.75(14)
N3 C22 C16 106.54(13)
C21 C22 C16 116.12(15)
N3 C22 H22 109.7
C21 C22 H22 109.7
C16 C22 H22 109.7
O2 C23 C24 122.01(16)
O2 C23 C17 123.33(16)
C24 C23 C17 114.55(14)
C29 C24 C25 118.27(18)
C29 C24 C23 120.62(16)
C25 C24 C23 120.57(17)
C26 C25 C24 121.0(2)
C26 C25 H25 119.5
C24 C25 H25 119.5
C25 C26 C27 119.5(2)
C25 C26 H26 120.3
C27 C26 H26 120.3
C28 C27 C26 121.0(2)
C28 C27 H27 119.5
C26 C27 H27 119.5
C27 C28 C29 119.6(2)
C27 C28 H28 120.2
C29 C28 H28 120.2
O1 C29 C28 117.23(17)
O1 C29 C24 122.12(17)
C28 C29 C24 120.63(18)
O1 C30 C17 111.68(13)
O1 C30 H30A 109.3
C17 C30 H30A 109.3
O1 C30 H30B 109.3
C17 C30 H30B 109.3
H30A C30 H30B 107.9
C32 C31 C41 118.15(15)
C32 C31 C18 133.25(16)
C41 C31 C18 108.44(14)
C31 C32 C33 118.75(18)
C31 C32 H32 120.6
C33 C32 H32 120.6
C34 C33 C32 122.73(19)
C34 C33 H33 118.6
C32 C33 H33 118.6
C33 C34 C35 120.22(18)
C33 C34 H34 119.9
C35 C34 H34 119.9
C34 C35 C41 116.42(18)
C34 C35 C36 128.36(19)
C41 C35 C36 115.20(19)
C37 C36 C35 121.91(19)
C37 C36 H36 119.0
C35 C36 H36 119.0
C36 C37 C38 121.9(2)
C36 C37 H37 119.1
C38 C37 H37 119.1
C39 C38 C37 118.2(2)
C39 C38 H38 120.9
C37 C38 H38 120.9
C38 C39 C41 120.36(17)
C38 C39 C40 132.08(18)
C41 C39 C40 107.56(15)
O3 C40 C39 127.25(16)
O3 C40 C18 124.79(15)
C39 C40 C18 107.92(14)
C39 C41 C35 122.50(17)
C39 C41 C31 113.72(15)
C35 C41 C31 123.71(17)
C7 N1 N2 111.42(14)
C7 N1 C6 128.37(16)
N2 N1 C6 120.09(14)
C9 N2 N1 105.09(14)
C19 N3 C18 119.16(13)
C19 N3 C22 106.39(14)
C18 N3 C22 106.33(12)
C29 O1 C30 114.24(13)

loop_
_geom_bond_atom_site_label_1
_geom_bond_atom_site_label_2
_geom_bond_distance
C1 C2 1.375(3)
C1 C6 1.378(3)
C1 H1 0.9300
C2 C3 1.365(3)
C2 H2 0.9300
C3 C4 1.362(4)
C3 H3 0.9300
C4 C5 1.377(3)
C4 H4 0.9300
C5 C6 1.375(3)
C5 H5 0.9300
C6 N1 1.417(2)
C7 N1 1.354(2)
C7 C8 1.366(2)
C7 H7 0.9300
C8 C9 1.424(2)
C8 C16 1.507(2)
C9 N2 1.329(2)
C9 C10 1.472(3)
C10 C11 1.385(3)
C10 C15 1.391(3)
C11 C12 1.373(3)
C11 H11 0.9300
C12 C13 1.373(4)
C12 H12 0.9300
C13 C14 1.366(4)
C13 H13 0.9300
C14 C15 1.382(3)
C14 H14 0.9300
C15 H15 0.9300
C16 C22 1.558(2)
C16 C17 1.558(2)
C16 H16 0.9800
C17 C30 1.521(2)
C17 C23 1.522(2)
C17 C18 1.602(2)
C18 N3 1.465(2)
C18 C31 1.523(2)
C18 C40 1.572(2)
C19 N3 1.464(2)
C19 C20 1.502(3)
C19 H19A 0.9700
C19 H19B 0.9700
C20 C21 1.503(3)
C20 H20A 0.9700
C20 H20B 0.9700
C21 C22 1.524(3)
C21 H21A 0.9700
C21 H21B 0.9700
C22 N3 1.467(2)
C22 H22 0.9800
C23 O2 1.219(2)
C23 C24 1.475(2)
C24 C29 1.390(3)
C24 C25 1.396(2)
C25 C26 1.369(3)
C25 H25 0.9300
C26 C27 1.383(3)
C26 H26 0.9300
C27 C28 1.363(3)
C27 H27 0.9300
C28 C29 1.388(3)
C28 H28 0.9300
C29 O1 1.357(2)
C30 O1 1.435(2)
C30 H30A 0.9700
C30 H30B 0.9700
C31 C32 1.366(2)
C31 C41 1.409(2)
C32 C33 1.417(3)
C32 H32 0.9300
C33 C34 1.361(3)
C33 H33 0.9300
C34 C35 1.402(3)
C34 H34 0.9300
C35 C41 1.403(2)
C35 C36 1.419(3)
C36 C37 1.356(3)
C36 H36 0.9300
C37 C38 1.394(3)
C37 H37 0.9300
C38 C39 1.373(2)
C38 H38 0.9300
C39 C41 1.394(2)
C39 C40 1.467(2)
C40 O3 1.209(2)
N1 N2 1.355(2)

loop_
_geom_hbond_atom_site_label_D
_geom_hbond_atom_site_label_H
_geom_hbond_atom_site_label_A
_geom_hbond_site_symmetry_A
_geom_hbond_distance_DH
_geom_hbond_distance_HA
_geom_hbond_distance_DA
_geom_hbond_angle_DHA
C22 H22 O3 2_566 0.98 2.47 3.273(2) 138

loop_
_geom_torsion_atom_site_label_1
_geom_torsion_atom_site_label_2
_geom_torsion_atom_site_label_3
_geom_torsion_atom_site_label_4
_geom_torsion
C6 C1 C2 C3 0.4(4)
C1 C2 C3 C4 -0.3(4)
C2 C3 C4 C5 0.1(4)
C3 C4 C5 C6 -0.1(4)
C4 C5 C6 C1 0.2(4)
C4 C5 C6 N1 -178.9(2)
C2 C1 C6 C5 -0.4(3)
C2 C1 C6 N1 178.77(19)
N1 C7 C8 C9 0.1(2)
N1 C7 C8 C16 171.79(16)
C7 C8 C9 N2 0.2(2)
C16 C8 C9 N2 -171.10(17)
C7 C8 C9 C10 178.72(18)
C16 C8 C9 C10 7.4(3)
N2 C9 C10 C11 -140.66(19)
C8 C9 C10 C11 40.9(3)
N2 C9 C10 C15 38.5(2)
C8 C9 C10 C15 -140.0(2)
C15 C10 C11 C12 1.0(3)
C9 C10 C11 C12 -179.88(19)
C10 C11 C12 C13 0.1(3)
C11 C12 C13 C14 -0.9(4)
C12 C13 C14 C15 0.6(4)
C13 C14 C15 C10 0.4(3)
C11 C10 C15 C14 -1.2(3)
C9 C10 C15 C14 179.65(18)
C7 C8 C16 C22 -34.1(2)
C9 C8 C16 C22 135.43(18)
C7 C8 C16 C17 86.8(2)
C9 C8 C16 C17 -103.7(2)
C8 C16 C17 C30 -5.0(2)
C22 C16 C17 C30 118.65(15)
C8 C16 C17 C23 114.74(16)
C22 C16 C17 C23 -121.65(14)
C8 C16 C17 C18 -128.87(14)
C22 C16 C17 C18 -5.26(15)
C30 C17 C18 N3 -138.42(14)
C23 C17 C18 N3 104.79(14)
C16 C17 C18 N3 -15.49(15)
C30 C17 C18 C31 92.96(18)
C23 C17 C18 C31 -23.82(19)
C16 C17 C18 C31 -144.10(15)
C30 C17 C18 C40 -26.04(18)
C23 C17 C18 C40 -142.82(14)
C16 C17 C18 C40 96.90(14)
N3 C19 C20 C21 -35.3(3)
C19 C20 C21 C22 17.0(3)
C20 C21 C22 N3 7.8(2)
C20 C21 C22 C16 -109.3(2)
C8 C16 C22 N3 152.70(14)
C17 C16 C22 N3 24.48(17)
C8 C16 C22 C21 -91.11(18)
C17 C16 C22 C21 140.67(15)
C30 C17 C23 O2 144.65(17)
C16 C17 C23 O2 20.9(2)
C18 C17 C23 O2 -93.06(19)
C30 C17 C23 C24 -39.16(18)
C16 C17 C23 C24 -162.88(14)
C18 C17 C23 C24 83.13(16)
O2 C23 C24 C29 -176.82(17)
C17 C23 C24 C29 6.9(2)
O2 C23 C24 C25 11.8(3)
C17 C23 C24 C25 -164.43(16)
C29 C24 C25 C26 -0.7(3)
C23 C24 C25 C26 170.91(19)
C24 C25 C26 C27 0.8(3)
C25 C26 C27 C28 -0.3(4)
C26 C27 C28 C29 -0.5(3)
C27 C28 C29 O1 -177.77(18)
C27 C28 C29 C24 0.6(3)
C25 C24 C29 O1 178.25(16)
C23 C24 C29 O1 6.7(3)
C25 C24 C29 C28 -0.1(3)
C23 C24 C29 C28 -171.65(16)
C23 C17 C30 O1 63.56(16)
C16 C17 C30 O1 -172.34(13)
C18 C17 C30 O1 -54.46(18)
N3 C18 C31 C32 -68.8(2)
C40 C18 C31 C32 -179.13(18)
C17 C18 C31 C32 57.5(3)
N3 C18 C31 C41 106.35(15)
C40 C18 C31 C41 -3.94(16)
C17 C18 C31 C41 -127.31(15)
C41 C31 C32 C33 1.2(3)
C18 C31 C32 C33 175.98(17)
C31 C32 C33 C34 -1.2(3)
C32 C33 C34 C35 0.1(3)
C33 C34 C35 C41 1.0(3)
C33 C34 C35 C36 -177.2(2)
C34 C35 C36 C37 178.0(2)
C41 C35 C36 C37 -0.2(3)
C35 C36 C37 C38 -0.3(4)
C36 C37 C38 C39 0.6(3)
C37 C38 C39 C41 -0.3(3)
C37 C38 C39 C40 179.67(19)
C38 C39 C40 O3 -3.1(3)
C41 C39 C40 O3 176.84(17)
C38 C39 C40 C18 174.97(19)
C41 C39 C40 C18 -5.06(18)
N3 C18 C40 O3 67.4(2)
C31 C18 C40 O3 -176.41(17)
C17 C18 C40 O3 -46.9(2)
N3 C18 C40 C39 -110.78(14)
C31 C18 C40 C39 5.43(16)
C17 C18 C40 C39 134.99(14)
C38 C39 C41 C35 -0.2(3)
C40 C39 C41 C35 179.83(16)
C38 C39 C41 C31 -177.43(16)
C40 C39 C41 C31 2.6(2)
C34 C35 C41 C39 -177.94(17)
C36 C35 C41 C39 0.4(3)
C34 C35 C41 C31 -1.0(3)
C36 C35 C41 C31 177.37(17)
C32 C31 C41 C39 177.11(15)
C18 C31 C41 C39 1.1(2)
C32 C31 C41 C35 -0.1(3)
C18 C31 C41 C35 -176.11(15)
C8 C7 N1 N2 -0.4(2)
C8 C7 N1 C6 -176.41(17)
C5 C6 N1 C7 168.8(2)
C1 C6 N1 C7 -10.3(3)
C5 C6 N1 N2 -6.9(3)
C1 C6 N1 N2 173.96(17)
C8 C9 N2 N1 -0.4(2)
C10 C9 N2 N1 -179.14(15)
C7 N1 N2 C9 0.5(2)
C6 N1 N2 C9 176.88(16)
C20 C19 N3 C18 161.15(17)
C20 C19 N3 C22 41.2(2)
C31 C18 N3 C19 45.1(2)
C40 C18 N3 C19 154.27(15)
C17 C18 N3 C19 -88.46(17)
C31 C18 N3 C22 165.10(13)
C40 C18 N3 C22 -85.70(14)
C17 C18 N3 C22 31.56(16)
C21 C22 N3 C19 -30.85(19)
C16 C22 N3 C19 92.72(16)
C21 C22 N3 C18 -158.84(14)
C16 C22 N3 C18 -35.27(16)
C28 C29 O1 C30 -164.59(15)
C24 C29 O1 C30 17.0(2)
C17 C30 O1 C29 -53.90(18)
